data_7104576
loop_
_publ_author_name
'Zhang, Wei-Xiong'
'Xue, Wei'
'Zheng, Yan-Zhen'
'Chen, Xiao-Ming'

_publ_section_title
;
 Two spin-competing manganese(II) coordination polymers exhibiting
 unusual multi-step magnetization jumps.
;
_journal_issue 25
_journal_name_full 'Chemical communications (Cambridge, England)'
_journal_page_first 3804
_journal_page_last 3806
_journal_paper_doi 10.1039/b905440e
_journal_volume 34
_journal_year 2009
_chemical_formula_sum 'C8 H8 Mn3 N6 O12'
_chemical_formula_weight 545.02
_chemical_name_systematic
;
?
;
_space_group_IT_number 14
_symmetry_cell_setting monoclinic
_symmetry_space_group_name_Hall '-P 2ybc'
_symmetry_space_group_name_H-M 'P 1 21/c 1'
_atom_sites_solution_hydrogens geom
_atom_sites_solution_primary direct
_atom_sites_solution_secondary difmap
_audit_creation_method SHELXL-97
_cell_angle_alpha 90.00
_cell_angle_beta 92.6520(10)
_cell_angle_gamma 90.00
_cell_formula_units_Z 4
_cell_length_a 7.5597(6)
_cell_length_b 16.3583(13)
_cell_length_c 13.0734(10)
_cell_measurement_reflns_used 2549
_cell_measurement_temperature 298(2)
_cell_measurement_theta_max 27.312
_cell_measurement_theta_min 2.49
_cell_volume 1615.0(2)
_computing_structure_refinement 'SHELXL-97 (Sheldrick, 1997)'
_computing_structure_solution 'SHELXS-97 (Sheldrick, 1990)'
_diffrn_ambient_temperature 298(2)
_diffrn_measured_fraction_theta_full 0.971
_diffrn_measured_fraction_theta_max 0.971
_diffrn_radiation_monochromator graphite
_diffrn_radiation_source 'fine-focus sealed tube'
_diffrn_radiation_type MoK\a
_diffrn_radiation_wavelength 0.71073
_diffrn_reflns_av_R_equivalents 0.0172
_diffrn_reflns_av_sigmaI/netI 0.0264
_diffrn_reflns_limit_h_max 9
_diffrn_reflns_limit_h_min -9
_diffrn_reflns_limit_k_max 20
_diffrn_reflns_limit_k_min -15
_diffrn_reflns_limit_l_max 16
_diffrn_reflns_limit_l_min -9
_diffrn_reflns_number 6982
_diffrn_reflns_theta_full 26.00
_diffrn_reflns_theta_max 26.00
_diffrn_reflns_theta_min 2.00
_exptl_absorpt_coefficient_mu 2.394
_exptl_absorpt_correction_T_max 0.7461
_exptl_absorpt_correction_T_min 0.6090
_exptl_absorpt_correction_type empirical
_exptl_crystal_density_diffrn 2.242
_exptl_crystal_density_method 'not measured'
_exptl_crystal_F_000 1076
_exptl_crystal_size_max 0.23
_exptl_crystal_size_mid 0.16
_exptl_crystal_size_min 0.13
_refine_diff_density_max 0.397
_refine_diff_density_min -0.271
_refine_diff_density_rms 0.074
_refine_ls_extinction_method none
_refine_ls_goodness_of_fit_ref 1.071
_refine_ls_hydrogen_treatment constr
_refine_ls_matrix_type full
_refine_ls_number_parameters 262
_refine_ls_number_reflns 3087
_refine_ls_number_restraints 0
_refine_ls_restrained_S_all 1.071
_refine_ls_R_factor_all 0.0362
_refine_ls_R_factor_gt 0.0300
_refine_ls_shift/su_max 0.001
_refine_ls_shift/su_mean 0.000
_refine_ls_structure_factor_coef Fsqd
_refine_ls_weighting_details 'calc w=1/[\s^2^(Fo^2^)+(0.0372P)^2^+0.5210P] where P=(Fo^2^+2Fc^2^)/3'
_refine_ls_weighting_scheme calc
_refine_ls_wR_factor_gt 0.0752
_refine_ls_wR_factor_ref 0.0784
_reflns_number_gt 2643
_reflns_number_total 3087
_reflns_threshold_expression >2sigma(I)
_cod_data_source_file b905440e.txt
_cod_data_source_block mn
_cod_original_sg_symbol_H-M P2(1)/c
_cod_database_code 7104576

loop_
_symmetry_equiv_pos_as_xyz
'x, y, z'
'-x, y+1/2, -z+1/2'
'-x, -y, -z'
'x, -y-1/2, z-1/2'

loop_
_atom_site_label
_atom_site_type_symbol
_atom_site_fract_x
_atom_site_fract_y
_atom_site_fract_z
_atom_site_U_iso_or_equiv
_atom_site_adp_type
_atom_site_occupancy
_atom_site_symmetry_multiplicity
_atom_site_calc_flag
_atom_site_refinement_flags
_atom_site_disorder_assembly
_atom_site_disorder_group
Mn1 Mn -0.12449(4) 0.44206(2) 0.83910(3) 0.01787(12) Uani 1 1 d . . .
Mn2 Mn 0.11520(4) 0.55083(2) 0.66148(3) 0.01595(11) Uani 1 1 d . . .
Mn3 Mn 0.61592(4) 0.747602(19) 0.41015(3) 0.01545(11) Uani 1 1 d . . .
O1W O -0.2476(3) 0.44008(12) 0.97964(14) 0.0460(6) Uani 1 1 d . . .
H1A H -0.3174 0.4059 1.0057 0.069 Uiso 1 1 d R . .
H1B H -0.2308 0.4754 1.0267 0.069 Uiso 1 1 d R . .
O1 O 0.0355(2) 0.42791(9) 0.69345(12) 0.0209(4) Uani 1 1 d . . .
O2 O 0.1700(2) 0.34044(10) 0.59307(12) 0.0221(4) Uani 1 1 d . . .
O2W O -0.3625(2) 0.44799(11) 0.74332(14) 0.0363(5) Uani 1 1 d . . .
H2A H -0.3856 0.4194 0.6900 0.054 Uiso 1 1 d R . .
H2B H -0.4550 0.4764 0.7511 0.054 Uiso 1 1 d R . .
O3W O 0.1549(2) 0.42478(11) 0.91467(13) 0.0308(4) Uani 1 1 d . . .
H3A H 0.1535 0.3970 0.9695 0.046 Uiso 1 1 d R . .
H3B H 0.2268 0.3996 0.8777 0.046 Uiso 1 1 d R . .
O3 O 0.1752(2) 0.15865(10) 0.59232(12) 0.0222(4) Uani 1 1 d . . .
O4W O -0.1306(2) 0.55498(10) 0.57116(13) 0.0283(4) Uani 1 1 d . . .
H4A H -0.1453 0.5901 0.5236 0.042 Uiso 1 1 d R . .
H4B H -0.1935 0.5144 0.5512 0.042 Uiso 1 1 d R . .
O4 O 0.0466(2) 0.06702(9) 0.69035(12) 0.0186(4) Uani 1 1 d . . .
O5 O 0.4349(2) 0.64971(10) 0.88187(12) 0.0273(4) Uani 1 1 d . . .
O6 O 0.3456(2) 0.55506(9) 0.76795(13) 0.0208(4) Uani 1 1 d . . .
O7 O 0.2945(2) 0.56745(10) 0.54181(12) 0.0249(4) Uani 1 1 d . . .
O8 O 0.4396(2) 0.64188(10) 0.43117(12) 0.0258(4) Uani 1 1 d . . .
N1 N -0.0896(2) 0.31260(11) 0.81059(15) 0.0186(4) Uani 1 1 d . . .
N2 N -0.1325(3) 0.24688(10) 0.86339(17) 0.0204(5) Uani 1 1 d . . .
N3 N -0.0742(2) 0.18101(11) 0.81459(14) 0.0180(4) Uani 1 1 d . . .
N4 N 0.5765(3) 0.74449(11) 0.74083(15) 0.0183(4) Uani 1 1 d . . .
N5 N 0.6289(2) 0.78385(13) 0.65800(14) 0.0206(4) Uani 1 1 d . . .
N6 N 0.5748(3) 0.74149(11) 0.57493(15) 0.0175(4) Uani 1 1 d . . .
C1 C 0.0738(3) 0.35593(13) 0.66549(17) 0.0159(5) Uani 1 1 d . . .
C2 C -0.0009(3) 0.28932(13) 0.72760(17) 0.0153(5) Uani 1 1 d . . .
C3 C 0.0082(3) 0.20495(13) 0.73025(17) 0.0151(5) Uani 1 1 d . . .
C4 C 0.0830(3) 0.13986(14) 0.66555(17) 0.0157(5) Uani 1 1 d . . .
C5 C 0.4174(3) 0.62267(14) 0.79137(17) 0.0191(5) Uani 1 1 d . . .
C6 C 0.4887(3) 0.67573(14) 0.71010(17) 0.0168(5) Uani 1 1 d . . .
C7 C 0.4862(3) 0.67414(14) 0.60426(17) 0.0172(5) Uani 1 1 d . . .
C8 C 0.4001(3) 0.62356(14) 0.52090(18) 0.0195(5) Uani 1 1 d . . .

loop_
_atom_site_aniso_label
_atom_site_aniso_U_11
_atom_site_aniso_U_22
_atom_site_aniso_U_33
_atom_site_aniso_U_23
_atom_site_aniso_U_13
_atom_site_aniso_U_12
Mn1 0.0241(2) 0.01083(19) 0.0191(2) -0.00088(13) 0.00553(16) 0.00004(13)
Mn2 0.0201(2) 0.01057(19) 0.0175(2) -0.00067(13) 0.00443(16) -0.00132(13)
Mn3 0.0196(2) 0.0161(2) 0.0108(2) 0.00113(13) 0.00284(16) 0.00016(13)
O1W 0.0681(14) 0.0400(12) 0.0323(12) -0.0100(9) 0.0292(11) -0.0235(10)
O1 0.0304(9) 0.0100(8) 0.0229(9) 0.0015(7) 0.0081(7) -0.0001(7)
O2 0.0288(9) 0.0172(8) 0.0211(9) 0.0056(7) 0.0098(7) 0.0054(7)
O2W 0.0317(10) 0.0383(12) 0.0379(12) -0.0174(9) -0.0094(9) 0.0101(8)
O3W 0.0367(10) 0.0305(10) 0.0250(10) 0.0026(8) -0.0022(8) 0.0027(8)
O3 0.0298(9) 0.0183(9) 0.0194(9) -0.0041(7) 0.0103(7) -0.0073(7)
O4W 0.0357(10) 0.0210(10) 0.0270(10) 0.0058(7) -0.0101(8) -0.0065(7)
O4 0.0245(8) 0.0095(7) 0.0222(9) -0.0001(6) 0.0058(7) 0.0004(6)
O5 0.0362(10) 0.0307(10) 0.0153(9) -0.0012(7) 0.0039(8) -0.0140(8)
O6 0.0221(8) 0.0177(9) 0.0225(9) 0.0019(7) -0.0004(7) -0.0036(6)
O7 0.0301(9) 0.0253(9) 0.0201(9) -0.0050(7) 0.0080(8) -0.0127(7)
O8 0.0330(9) 0.0297(10) 0.0150(9) -0.0025(7) 0.0044(8) -0.0121(8)
N1 0.0234(10) 0.0120(9) 0.0208(11) -0.0004(8) 0.0064(9) -0.0006(8)
N2 0.0258(11) 0.0126(10) 0.0235(12) 0.0001(8) 0.0089(9) -0.0006(7)
N3 0.0228(10) 0.0122(9) 0.0196(10) -0.0002(8) 0.0066(8) -0.0009(8)
N4 0.0231(10) 0.0198(11) 0.0121(10) 0.0005(8) 0.0007(9) -0.0047(8)
N5 0.0254(11) 0.0228(11) 0.0135(11) 0.0002(8) 0.0011(9) -0.0062(8)
N6 0.0196(10) 0.0206(10) 0.0124(11) -0.0010(8) 0.0014(9) -0.0038(8)
C1 0.0170(11) 0.0134(11) 0.0174(12) 0.0016(9) 0.0003(9) 0.0014(9)
C2 0.0171(11) 0.0137(11) 0.0154(12) 0.0001(9) 0.0033(9) -0.0002(9)
C3 0.0158(10) 0.0121(11) 0.0175(12) 0.0012(9) 0.0025(9) -0.0016(8)
C4 0.0143(10) 0.0157(11) 0.0171(12) -0.0008(9) -0.0012(9) -0.0001(9)
C5 0.0162(11) 0.0238(13) 0.0173(12) 0.0010(10) 0.0012(10) 0.0006(9)
C6 0.0168(11) 0.0181(12) 0.0156(12) -0.0007(9) 0.0017(9) -0.0005(9)
C7 0.0187(11) 0.0184(11) 0.0146(12) 0.0018(9) 0.0030(9) -0.0011(9)
C8 0.0189(11) 0.0207(12) 0.0192(13) -0.0024(10) 0.0032(10) -0.0010(9)

loop_
_atom_type_symbol
_atom_type_description
_atom_type_scat_dispersion_real
_atom_type_scat_dispersion_imag
_atom_type_scat_source
C C 0.0033 0.0016 'International Tables Vol C Tables 4.2.6.8 and 6.1.1.4'
H H 0.0000 0.0000 'International Tables Vol C Tables 4.2.6.8 and 6.1.1.4'
N N 0.0061 0.0033 'International Tables Vol C Tables 4.2.6.8 and 6.1.1.4'
O O 0.0106 0.0060 'International Tables Vol C Tables 4.2.6.8 and 6.1.1.4'
Mn Mn 0.3368 0.7283 'International Tables Vol C Tables 4.2.6.8 and 6.1.1.4'

loop_
_geom_angle_atom_site_label_1
_geom_angle_atom_site_label_2
_geom_angle_atom_site_label_3
_geom_angle
_geom_angle_site_symmetry_1
_geom_angle_site_symmetry_3
_geom_angle_publ_flag
O1W Mn1 O2W 96.75(8) . . ?
O1W Mn1 O4 107.79(7) . 2_556 ?
O2W Mn1 O4 94.65(7) . 2_556 ?
O1W Mn1 N1 101.41(7) . . ?
O2W Mn1 N1 92.82(7) . . ?
O4 Mn1 N1 148.71(6) 2_556 . ?
O1W Mn1 O3W 93.31(8) . . ?
O2W Mn1 O3W 168.94(7) . . ?
O4 Mn1 O3W 86.60(6) 2_556 . ?
N1 Mn1 O3W 80.66(7) . . ?
O1W Mn1 O1 171.49(7) . . ?
O2W Mn1 O1 88.88(7) . . ?
O4 Mn1 O1 77.96(6) 2_556 . ?
N1 Mn1 O1 71.85(6) . . ?
O3W Mn1 O1 80.62(6) . . ?
O7 Mn2 O1 117.11(6) . . ?
O7 Mn2 O4W 98.93(7) . . ?
O1 Mn2 O4W 83.89(6) . . ?
O7 Mn2 N3 94.60(7) . 2_556 ?
O1 Mn2 N3 147.75(6) . 2_556 ?
O4W Mn2 N3 85.59(7) . 2_556 ?
O7 Mn2 O6 87.03(6) . . ?
O1 Mn2 O6 97.39(6) . . ?
O4W Mn2 O6 172.58(6) . . ?
N3 Mn2 O6 89.54(7) 2_556 . ?
O7 Mn2 O4 163.94(6) . 2_556 ?
O1 Mn2 O4 77.52(6) . 2_556 ?
O4W Mn2 O4 88.83(6) . 2_556 ?
N3 Mn2 O4 71.86(6) 2_556 2_556 ?
O6 Mn2 O4 84.33(6) . 2_556 ?
O2 Mn3 O5 165.59(6) 3_666 4_575 ?
O2 Mn3 N6 97.38(7) 3_666 . ?
O5 Mn3 N6 94.88(7) 4_575 . ?
O2 Mn3 O3 85.75(7) 3_666 3_666 ?
O5 Mn3 O3 84.62(7) 4_575 3_666 ?
N6 Mn3 O3 100.39(6) . 3_666 ?
O2 Mn3 O8 86.42(6) 3_666 . ?
O5 Mn3 O8 104.23(7) 4_575 . ?
N6 Mn3 O8 74.24(6) . . ?
O3 Mn3 O8 169.85(6) 3_666 . ?
O2 Mn3 N4 94.88(6) 3_666 4_575 ?
O5 Mn3 N4 74.52(6) 4_575 4_575 ?
N6 Mn3 N4 164.15(8) . 4_575 ?
O3 Mn3 N4 90.46(7) 3_666 4_575 ?
O8 Mn3 N4 96.63(7) . 4_575 ?
Mn1 O1W H1A 132.0 . . ?
Mn1 O1W H1B 124.5 . . ?
H1A O1W H1B 103.4 . . ?
C1 O1 Mn2 137.98(14) . . ?
C1 O1 Mn1 117.66(14) . . ?
Mn2 O1 Mn1 103.21(6) . . ?
C1 O2 Mn3 127.75(14) . 3_666 ?
Mn1 O2W H2A 126.0 . . ?
Mn1 O2W H2B 128.8 . . ?
H2A O2W H2B 105.1 . . ?
Mn1 O3W H3A 112.3 . . ?
Mn1 O3W H3B 114.3 . . ?
H3A O3W H3B 104.7 . . ?
C4 O3 Mn3 127.49(14) . 3_666 ?
Mn2 O4W H4A 120.1 . . ?
Mn2 O4W H4B 126.8 . . ?
H4A O4W H4B 104.6 . . ?
C4 O4 Mn1 140.97(14) . 2_546 ?
C4 O4 Mn2 116.32(13) . 2_546 ?
Mn1 O4 Mn2 101.30(6) 2_546 2_546 ?
C5 O5 Mn3 117.69(14) . 4_576 ?
C5 O6 Mn2 120.27(14) . . ?
C8 O7 Mn2 133.22(15) . . ?
C8 O8 Mn3 118.20(14) . . ?
N2 N1 C2 109.31(18) . . ?
N2 N1 Mn1 131.89(15) . . ?
C2 N1 Mn1 118.71(14) . . ?
N1 N2 N3 108.13(19) . . ?
N2 N3 C3 109.30(18) . . ?
N2 N3 Mn2 131.88(14) . 2_546 ?
C3 N3 Mn2 118.40(14) . 2_546 ?
N5 N4 C6 108.60(18) . . ?
N5 N4 Mn3 138.41(15) . 4_576 ?
C6 N4 Mn3 112.58(14) . 4_576 ?
N4 N5 N6 108.53(18) . . ?
N5 N6 C7 109.18(18) . . ?
N5 N6 Mn3 136.29(14) . . ?
C7 N6 Mn3 114.18(15) . . ?
O2 C1 O1 123.8(2) . . ?
O2 C1 C2 121.1(2) . . ?
O1 C1 C2 115.15(19) . . ?
N1 C2 C3 106.63(18) . . ?
N1 C2 C1 116.47(19) . . ?
C3 C2 C1 136.56(19) . . ?
N3 C3 C2 106.62(18) . . ?
N3 C3 C4 117.31(19) . . ?
C2 C3 C4 136.07(19) . . ?
O3 C4 O4 124.2(2) . . ?
O3 C4 C3 120.0(2) . . ?
O4 C4 C3 115.74(19) . . ?
O6 C5 O5 123.9(2) . . ?
O6 C5 C6 120.1(2) . . ?
O5 C5 C6 115.9(2) . . ?
N4 C6 C7 107.19(19) . . ?
N4 C6 C5 117.34(19) . . ?
C7 C6 C5 135.4(2) . . ?
N6 C7 C6 106.5(2) . . ?
N6 C7 C8 116.67(19) . . ?
C6 C7 C8 136.5(2) . . ?
O7 C8 O8 123.9(2) . . ?
O7 C8 C7 120.4(2) . . ?
O8 C8 C7 115.69(19) . . ?

loop_
_geom_bond_atom_site_label_1
_geom_bond_atom_site_label_2
_geom_bond_distance
_geom_bond_site_symmetry_2
_geom_bond_publ_flag
Mn1 O1W 2.0980(18) . ?
Mn1 O2W 2.1465(18) . ?
Mn1 O4 2.1666(15) 2_556 ?
Mn1 N1 2.1685(18) . ?
Mn1 O3W 2.3076(18) . ?
Mn1 O1 2.3143(15) . ?
Mn2 O7 2.1345(16) . ?
Mn2 O1 2.1458(15) . ?
Mn2 O4W 2.1564(17) . ?
Mn2 N3 2.1766(18) 2_556 ?
Mn2 O6 2.1799(16) . ?
Mn2 O4 2.3532(15) 2_556 ?
Mn3 O2 2.1681(16) 3_666 ?
Mn3 O5 2.1871(16) 4_575 ?
Mn3 N6 2.193(2) . ?
Mn3 O3 2.2028(16) 3_666 ?
Mn3 O8 2.2087(16) . ?
Mn3 N4 2.224(2) 4_575 ?
O1W H1A 0.8500 . ?
O1W H1B 0.8499 . ?
O1 C1 1.270(3) . ?
O2 C1 1.246(3) . ?
O2 Mn3 2.1681(16) 3_666 ?
O2W H2A 0.8500 . ?
O2W H2B 0.8500 . ?
O3W H3A 0.8500 . ?
O3W H3B 0.8500 . ?
O3 C4 1.248(3) . ?
O3 Mn3 2.2028(15) 3_666 ?
O4W H4A 0.8499 . ?
O4W H4B 0.8501 . ?
O4 C4 1.268(3) . ?
O4 Mn1 2.1666(15) 2_546 ?
O4 Mn2 2.3532(15) 2_546 ?
O5 C5 1.264(3) . ?
O5 Mn3 2.1871(16) 4_576 ?
O6 C5 1.263(3) . ?
O7 C8 1.254(3) . ?
O8 C8 1.260(3) . ?
N1 N2 1.326(3) . ?
N1 C2 1.356(3) . ?
N2 N3 1.337(3) . ?
N3 C3 1.349(3) . ?
N3 Mn2 2.1766(18) 2_546 ?
N4 N5 1.336(3) . ?
N4 C6 1.357(3) . ?
N4 Mn3 2.224(2) 4_576 ?
N5 N6 1.336(3) . ?
N6 C7 1.354(3) . ?
C1 C2 1.486(3) . ?
C2 C3 1.382(3) . ?
C3 C4 1.488(3) . ?
C5 C6 1.492(3) . ?
C6 C7 1.383(3) . ?
C7 C8 1.494(3) . ?
